data_4345686
loop_
_publ_author_name
'W\"achtler, Erik'
'Wahlicht, Sven'
'Priv\'er, Steven H.'
'Bennett, Martin A.'
'Gerke, Birgit'
'P\"ottgen, Rainer'
'Brendler, Erica'
'Gericke, Robert'
'Wagler, J\"org'
'Bhargava, Suresh K.'

_publ_section_title
;
 Tin(IV) Compounds with 2-C6F4PPh2 Substituents and Their Reactivity
 toward Palladium(0): Formation of Tin--Palladium Complexes via Oxidative
 Addition
;
_journal_name_full 'Inorganic Chemistry'
_journal_paper_doi 10.1021/acs.inorgchem.7b00410
_journal_year 2017
_chemical_formula_moiety '2(C55 H33 F12 P3 Sn), C4 H10 O'
_chemical_formula_sum 'C114 H76 F24 O P6 Sn2'
_chemical_formula_weight 2340.99
_space_group_crystal_system triclinic
_space_group_IT_number 2
_space_group_name_Hall '-P 1'
_space_group_name_H-M_alt 'P -1'
_symmetry_space_group_name_Hall '-P 1'
_symmetry_space_group_name_H-M 'P -1'
_atom_sites_solution_hydrogens geom
_audit_creation_method SHELXL-2014/7
_cell_angle_alpha 114.366(3)
_cell_angle_beta 98.201(3)
_cell_angle_gamma 103.177(3)
_cell_formula_units_Z 1
_cell_length_a 12.4098(19)
_cell_length_b 15.585(2)
_cell_length_c 15.627(2)
_cell_measurement_reflns_used 7306
_cell_measurement_temperature 100(2)
_cell_measurement_theta_max 28.12
_cell_measurement_theta_min 2.28
_cell_volume 2583.5(6)
_computing_cell_refinement 'Bruker SAINT'
_computing_data_collection 'Bruker APEX2'
_computing_data_reduction 'Bruker SAINT'
_computing_molecular_graphics 'ORTEP32 (Farugia)'
_computing_publication_material 'Ciftab (Sheldrick)'
_computing_structure_refinement 'SHELXS-2014/7 (Sheldrick, 2014)'
_computing_structure_solution 'SHELXL-2014/7 (Sheldrick, 2014)'
_diffrn_ambient_temperature 100(2)
_diffrn_measured_fraction_theta_full 1.000
_diffrn_measured_fraction_theta_max 1.000
_diffrn_measurement_device_type 'Bruker APEX-II CCD'
_diffrn_measurement_method '\f and \w scans'
_diffrn_radiation_type MoK\a
_diffrn_radiation_wavelength 0.71073
_diffrn_reflns_av_R_equivalents 0.0504
_diffrn_reflns_av_unetI/netI 0.0564
_diffrn_reflns_Laue_measured_fraction_full 1.000
_diffrn_reflns_Laue_measured_fraction_max 1.000
_diffrn_reflns_limit_h_max 15
_diffrn_reflns_limit_h_min -15
_diffrn_reflns_limit_k_max 19
_diffrn_reflns_limit_k_min -19
_diffrn_reflns_limit_l_max 19
_diffrn_reflns_limit_l_min -13
_diffrn_reflns_number 34857
_diffrn_reflns_point_group_measured_fraction_full 1.000
_diffrn_reflns_point_group_measured_fraction_max 1.000
_diffrn_reflns_theta_full 25.242
_diffrn_reflns_theta_max 27.000
_diffrn_reflns_theta_min 1.484
_exptl_absorpt_coefficient_mu 0.670
_exptl_absorpt_correction_T_max 0.7463
_exptl_absorpt_correction_T_min 0.6504
_exptl_absorpt_correction_type multi-scan
_exptl_absorpt_process_details SADABS
_exptl_crystal_colour colorless
_exptl_crystal_density_diffrn 1.505
_exptl_crystal_description piece
_exptl_crystal_F_000 1174
_exptl_crystal_size_max 0.250
_exptl_crystal_size_mid 0.150
_exptl_crystal_size_min 0.150
_refine_diff_density_max 0.832
_refine_diff_density_min -1.281
_refine_diff_density_rms 0.088
_refine_ls_extinction_method none
_refine_ls_goodness_of_fit_ref 1.086
_refine_ls_hydrogen_treatment constr
_refine_ls_matrix_type full
_refine_ls_number_parameters 676
_refine_ls_number_reflns 11279
_refine_ls_number_restraints 2
_refine_ls_restrained_S_all 1.086
_refine_ls_R_factor_all 0.0633
_refine_ls_R_factor_gt 0.0428
_refine_ls_shift/su_max 0.002
_refine_ls_shift/su_mean 0.000
_refine_ls_structure_factor_coef Fsqd
_refine_ls_weighting_details 'w=1/[\s^2^(Fo^2^)+(0.0152P)^2^+4.9379P] where P=(Fo^2^+2Fc^2^)/3'
_refine_ls_weighting_scheme calc
_refine_ls_wR_factor_gt 0.0831
_refine_ls_wR_factor_ref 0.0915
_reflns_Friedel_coverage 0.000
_reflns_number_gt 8886
_reflns_number_total 11279
_reflns_threshold_expression 'I > 2\s(I)'
_cod_data_source_file ic7b00410_si_003.cif
_cod_data_source_block 1
_cod_depositor_comments
;
The following automatic conversions were performed:

'_exptl_absorpt_correction_type' value 'MULTI-SCAN' changed to
'multi-scan' according to
/home/data/users/saulius/crontab/automatic-downloads/rss-feeds/ACS/lib/dictionaries/cif_core.dic
dictionary named 'cif_core.dic' version 2.4.2 from 2011-04-26.

Automatic conversion script
Id: cif_fix_values 4973 2017-02-22 13:04:09Z antanas 
;
_cod_original_cell_volume 2583.4(7)
_cod_database_code 4345686
_shelx_shelxl_version_number 2014/7
_shelx_space_group_comment
;
The symmetry employed for this shelxl refinement is uniquely defined
by the following loop, which should always be used as a source of
symmetry information in preference to the above space-group names.
They are only intended as comments.
;
_shelx_estimated_absorpt_t_min 0.850
_shelx_estimated_absorpt_t_max 0.906

loop_
_space_group_symop_operation_xyz
'x, y, z'
'-x, -y, -z'

loop_
_atom_site_label
_atom_site_type_symbol
_atom_site_fract_x
_atom_site_fract_y
_atom_site_fract_z
_atom_site_U_iso_or_equiv
_atom_site_adp_type
_atom_site_occupancy
_atom_site_site_symmetry_order
_atom_site_calc_flag
_atom_site_refinement_flags_posn
_atom_site_refinement_flags_adp
_atom_site_refinement_flags_occupancy
_atom_site_disorder_assembly
_atom_site_disorder_group
Sn1 Sn 0.96770(2) 0.86396(2) 0.63961(2) 0.01980(7) Uani 1 1 d . . . . .
P1 P 0.75842(8) 0.64363(7) 0.48553(7) 0.0254(2) Uani 1 1 d . . . . .
P2 P 0.89732(7) 1.00471(7) 0.84040(7) 0.02267(19) Uani 1 1 d . . . . .
P3 P 1.22549(7) 0.82340(7) 0.69033(7) 0.02195(19) Uani 1 1 d . . . . .
F1 F 0.81677(19) 0.51879(15) 0.29010(16) 0.0365(5) Uani 1 1 d . . . . .
F2 F 0.9717(2) 0.58578(17) 0.21190(16) 0.0446(6) Uani 1 1 d . . . . .
F3 F 1.1180(2) 0.77516(18) 0.31113(16) 0.0441(6) Uani 1 1 d . . . . .
F4 F 1.11079(17) 0.89529(15) 0.48935(15) 0.0312(5) Uani 1 1 d . . . . .
F5 F 0.69806(17) 1.08704(16) 0.80651(15) 0.0329(5) Uani 1 1 d . . . . .
F6 F 0.58300(18) 1.06758(17) 0.63775(17) 0.0400(6) Uani 1 1 d . . . . .
F7 F 0.63468(18) 0.96426(17) 0.46877(16) 0.0386(6) Uani 1 1 d . . . . .
F8 F 0.79740(18) 0.87842(16) 0.46888(15) 0.0318(5) Uani 1 1 d . . . . .
F9 F 1.44189(17) 1.01313(16) 0.78771(16) 0.0341(5) Uani 1 1 d . . . . .
F10 F 1.45336(19) 1.19551(16) 0.81240(19) 0.0468(6) Uani 1 1 d . . . . .
F11 F 1.2597(2) 1.23516(16) 0.7594(2) 0.0482(7) Uani 1 1 d . . . . .
F12 F 1.05575(17) 1.09337(15) 0.68300(16) 0.0312(5) Uani 1 1 d . . . . .
C1 C 0.9594(3) 0.7702(2) 0.4885(2) 0.0224(7) Uani 1 1 d . . . . .
C2 C 0.8788(3) 0.6734(3) 0.4355(3) 0.0238(7) Uani 1 1 d . . . . .
C3 C 0.8871(3) 0.6133(3) 0.3435(3) 0.0266(8) Uani 1 1 d . . . . .
C4 C 0.9667(3) 0.6465(3) 0.3015(3) 0.0308(8) Uani 1 1 d . . . . .
C5 C 1.0413(3) 0.7421(3) 0.3522(3) 0.0309(9) Uani 1 1 d . . . . .
C6 C 1.0358(3) 0.8014(3) 0.4441(3) 0.0256(8) Uani 1 1 d . . . . .
C7 C 0.6384(3) 0.5707(3) 0.3751(3) 0.0303(8) Uani 1 1 d . . . . .
C8 C 0.5726(3) 0.4733(3) 0.3460(3) 0.0372(10) Uani 1 1 d . . . . .
H8 H 0.5908 0.4409 0.3833 0.045 Uiso 1 1 calc R U . . .
C9 C 0.4820(4) 0.4239(3) 0.2643(4) 0.0489(12) Uani 1 1 d . . . . .
H9 H 0.4379 0.3574 0.2455 0.059 Uiso 1 1 calc R U . . .
C10 C 0.4537(4) 0.4692(4) 0.2089(4) 0.0577(13) Uani 1 1 d . . . . .
H10 H 0.3912 0.4343 0.1519 0.069 Uiso 1 1 calc R U . . .
C11 C 0.5177(4) 0.5658(4) 0.2376(4) 0.0541(12) Uani 1 1 d . . . . .
H11 H 0.4987 0.5977 0.2000 0.065 Uiso 1 1 calc R U . . .
C12 C 0.6086(4) 0.6169(3) 0.3199(3) 0.0391(10) Uani 1 1 d . . . . .
H12 H 0.6511 0.6838 0.3392 0.047 Uiso 1 1 calc R U . . .
C13 C 0.7805(3) 0.5512(3) 0.5230(3) 0.0280(8) Uani 1 1 d . . . . .
C14 C 0.7231(4) 0.5427(3) 0.5915(3) 0.0437(11) Uani 1 1 d . . . . .
H14 H 0.6764 0.5833 0.6142 0.052 Uiso 1 1 calc R U . . .
C15 C 0.7338(4) 0.4754(3) 0.6264(4) 0.0485(12) Uani 1 1 d . . . . .
H15 H 0.6935 0.4694 0.6719 0.058 Uiso 1 1 calc R U . . .
C16 C 0.8026(4) 0.4178(3) 0.5951(3) 0.0406(10) Uani 1 1 d . . . . .
H16 H 0.8102 0.3720 0.6192 0.049 Uiso 1 1 calc R U . . .
C17 C 0.8604(3) 0.4264(3) 0.5289(3) 0.0343(9) Uani 1 1 d . . . . .
H17 H 0.9085 0.3868 0.5079 0.041 Uiso 1 1 calc R U . . .
C18 C 0.8494(3) 0.4924(3) 0.4926(3) 0.0284(8) Uani 1 1 d . . . . .
H18 H 0.8895 0.4973 0.4465 0.034 Uiso 1 1 calc R U . . .
C19 C 0.8369(3) 0.9360(2) 0.6402(2) 0.0210(7) Uani 1 1 d . . . . .
C20 C 0.8108(3) 0.9905(3) 0.7277(2) 0.0217(7) Uani 1 1 d . . . . .
C21 C 0.7257(3) 1.0346(3) 0.7249(3) 0.0266(8) Uani 1 1 d . . . . .
C22 C 0.6659(3) 1.0254(3) 0.6387(3) 0.0285(8) Uani 1 1 d . . . . .
C23 C 0.6918(3) 0.9731(3) 0.5539(3) 0.0281(8) Uani 1 1 d . . . . .
C24 C 0.7763(3) 0.9291(3) 0.5559(3) 0.0251(8) Uani 1 1 d . . . . .
C25 C 0.9317(3) 1.1374(3) 0.9232(2) 0.0234(7) Uani 1 1 d . . . . .
C26 C 0.9233(3) 1.1737(3) 1.0184(3) 0.0288(8) Uani 1 1 d . . . . .
H26 H 0.8893 1.1289 1.0411 0.035 Uiso 1 1 calc R U . . .
C27 C 0.9641(4) 1.2746(3) 1.0806(3) 0.0368(9) Uani 1 1 d . . . . .
H27 H 0.9572 1.2985 1.1455 0.044 Uiso 1 1 calc R U . . .
C28 C 1.0148(4) 1.3409(3) 1.0496(3) 0.0405(10) Uani 1 1 d . . . . .
H28 H 1.0432 1.4102 1.0927 0.049 Uiso 1 1 calc R U . . .
C29 C 1.0235(4) 1.3052(3) 0.9549(3) 0.0474(11) Uani 1 1 d . . . . .
H29 H 1.0575 1.3505 0.9328 0.057 Uiso 1 1 calc R U . . .
C30 C 0.9835(4) 1.2043(3) 0.8916(3) 0.0359(9) Uani 1 1 d . . . . .
H30 H 0.9913 1.1806 0.8270 0.043 Uiso 1 1 calc R U . . .
C31 C 0.7954(3) 0.9388(3) 0.8846(3) 0.0245(7) Uani 1 1 d . . . . .
C32 C 0.8424(3) 0.9187(4) 0.9578(3) 0.0459(12) Uani 1 1 d . . . . .
H32 H 0.9235 0.9415 0.9831 0.055 Uiso 1 1 calc R U . . .
C33 C 0.7749(4) 0.8664(3) 0.9950(3) 0.0460(11) Uani 1 1 d . . . . .
H33 H 0.8094 0.8544 1.0455 0.055 Uiso 1 1 calc R U . . .
C34 C 0.6584(3) 0.8323(3) 0.9585(3) 0.0303(8) Uani 1 1 d . . . . .
H34 H 0.6113 0.7968 0.9836 0.036 Uiso 1 1 calc R U . . .
C35 C 0.6095(3) 0.8498(3) 0.8847(3) 0.0321(9) Uani 1 1 d . . . . .
H35 H 0.5284 0.8258 0.8591 0.039 Uiso 1 1 calc R U . . .
C36 C 0.6774(3) 0.9020(3) 0.8475(3) 0.0262(8) Uani 1 1 d . . . . .
H36 H 0.6424 0.9125 0.7961 0.031 Uiso 1 1 calc R U . . .
C37 C 1.1374(3) 0.9755(2) 0.6994(2) 0.0196(7) Uani 1 1 d . . . . .
C38 C 1.2378(3) 0.9536(2) 0.7244(2) 0.0215(7) Uani 1 1 d . . . . .
C39 C 1.3428(3) 1.0295(3) 0.7625(3) 0.0255(8) Uani 1 1 d . . . . .
C40 C 1.3510(3) 1.1239(3) 0.7752(3) 0.0300(8) Uani 1 1 d . . . . .
C41 C 1.2527(3) 1.1437(3) 0.7488(3) 0.0299(8) Uani 1 1 d . . . . .
C42 C 1.1481(3) 1.0695(3) 0.7111(3) 0.0236(7) Uani 1 1 d . . . . .
C43 C 1.3406(3) 0.8071(2) 0.6283(3) 0.0233(7) Uani 1 1 d . . . . .
C44 C 1.4172(3) 0.7596(3) 0.6457(3) 0.0285(8) Uani 1 1 d . . . . .
H44 H 1.4170 0.7408 0.6963 0.034 Uiso 1 1 calc R U . . .
C45 C 1.4941(3) 0.7397(3) 0.5895(3) 0.0355(9) Uani 1 1 d . . . . .
H45 H 1.5459 0.7071 0.6017 0.043 Uiso 1 1 calc R U . . .
C46 C 1.4958(3) 0.7669(3) 0.5162(3) 0.0367(10) Uani 1 1 d . . . . .
H46 H 1.5490 0.7535 0.4783 0.044 Uiso 1 1 calc R U . . .
C47 C 1.4203(4) 0.8134(3) 0.4983(3) 0.0380(10) Uani 1 1 d . . . . .
H47 H 1.4207 0.8315 0.4472 0.046 Uiso 1 1 calc R U . . .
C48 C 1.3432(3) 0.8343(3) 0.5543(3) 0.0315(9) Uani 1 1 d . . . . .
H48 H 1.2921 0.8674 0.5419 0.038 Uiso 1 1 calc R U . . .
C49 C 1.2797(3) 0.8186(3) 0.8030(3) 0.0223(7) Uani 1 1 d . . . . .
C50 C 1.3292(3) 0.9002(3) 0.8944(3) 0.0256(8) Uani 1 1 d . . . . .
H50 H 1.3372 0.9652 0.9018 0.031 Uiso 1 1 calc R U . . .
C51 C 1.3669(3) 0.8875(3) 0.9749(3) 0.0289(8) Uani 1 1 d . . . . .
H51 H 1.4009 0.9440 1.0369 0.035 Uiso 1 1 calc R U . . .
C52 C 1.3558(3) 0.7938(3) 0.9661(3) 0.0312(8) Uani 1 1 d . . . . .
H52 H 1.3819 0.7856 1.0216 0.037 Uiso 1 1 calc R U . . .
C53 C 1.3062(3) 0.7120(3) 0.8753(3) 0.0339(9) Uani 1 1 d . . . . .
H53 H 1.2991 0.6472 0.8681 0.041 Uiso 1 1 calc R U . . .
C54 C 1.2667(3) 0.7243(3) 0.7945(3) 0.0293(8) Uani 1 1 d . . . . .
H54 H 1.2305 0.6677 0.7329 0.035 Uiso 1 1 calc R U . . .
C55 C 0.9484(3) 0.7808(3) 0.7184(3) 0.0281(8) Uani 1 1 d . . . . .
H55A H 1.0073 0.8166 0.7809 0.042 Uiso 1 1 calc R U . . .
H55B H 0.9568 0.7158 0.6805 0.042 Uiso 1 1 calc R U . . .
H55C H 0.8721 0.7717 0.7302 0.042 Uiso 1 1 calc R U . . .
O1 O 0.2991(6) 0.5242(6) 0.0549(5) 0.069(2) Uani 0.5 1 d D . P A 1
C58 C 0.3222(11) 0.4770(9) -0.0360(8) 0.090(3) Uani 0.5 1 d D . P A 1
H58A H 0.3782 0.5263 -0.0458 0.108 Uiso 0.5 1 calc R U P A 1
H58B H 0.2506 0.4488 -0.0890 0.108 Uiso 0.5 1 calc R U P A 1
C57 C 0.2494(12) 0.6537(10) 0.1659(9) 0.102(3) Uani 0.5 1 d D . P A 1
H57A H 0.2067 0.6021 0.1799 0.153 Uiso 0.5 1 calc R U P A 1
H57B H 0.2069 0.7006 0.1706 0.153 Uiso 0.5 1 calc R U P A 1
H57C H 0.3250 0.6891 0.2131 0.153 Uiso 0.5 1 calc R U P A 1
C59 C 0.3689(12) 0.3972(9) -0.0395(11) 0.102(3) Uani 0.5 1 d D . P A 1
H59A H 0.4449 0.4263 0.0070 0.153 Uiso 0.5 1 calc R U P A 1
H59B H 0.3757 0.3596 -0.1054 0.153 Uiso 0.5 1 calc R U P A 1
H59C H 0.3173 0.3527 -0.0225 0.153 Uiso 0.5 1 calc R U P A 1
C56 C 0.2638(11) 0.6074(9) 0.0667(9) 0.090(3) Uani 0.5 1 d D . P A 1
H56A H 0.1903 0.5864 0.0179 0.108 Uiso 0.5 1 calc R U P A 1
H56B H 0.3222 0.6555 0.0575 0.108 Uiso 0.5 1 calc R U P A 1

loop_
_atom_site_aniso_label
_atom_site_aniso_U_11
_atom_site_aniso_U_22
_atom_site_aniso_U_33
_atom_site_aniso_U_23
_atom_site_aniso_U_13
_atom_site_aniso_U_12
Sn1 0.01751(11) 0.02160(12) 0.02301(13) 0.01292(10) 0.00398(9) 0.00683(9)
P1 0.0236(5) 0.0213(5) 0.0331(5) 0.0139(4) 0.0107(4) 0.0058(4)
P2 0.0171(4) 0.0286(5) 0.0251(5) 0.0144(4) 0.0039(4) 0.0097(4)
P3 0.0172(4) 0.0198(5) 0.0264(5) 0.0099(4) 0.0021(4) 0.0055(4)
F1 0.0404(13) 0.0205(11) 0.0349(13) 0.0050(10) 0.0119(10) -0.0005(10)
F2 0.0572(16) 0.0398(14) 0.0269(12) 0.0100(11) 0.0165(11) 0.0052(12)
F3 0.0479(15) 0.0484(15) 0.0316(13) 0.0222(12) 0.0158(11) -0.0029(12)
F4 0.0279(11) 0.0308(12) 0.0292(12) 0.0168(10) 0.0031(9) -0.0034(9)
F5 0.0271(11) 0.0387(13) 0.0365(13) 0.0163(11) 0.0091(10) 0.0187(10)
F6 0.0266(12) 0.0519(15) 0.0580(15) 0.0356(13) 0.0079(11) 0.0237(11)
F7 0.0283(12) 0.0509(15) 0.0410(13) 0.0322(12) -0.0064(10) 0.0088(11)
F8 0.0352(12) 0.0363(12) 0.0262(11) 0.0187(10) 0.0020(9) 0.0109(10)
F9 0.0181(10) 0.0326(12) 0.0453(14) 0.0172(11) 0.0003(10) 0.0037(9)
F10 0.0285(12) 0.0290(13) 0.0689(17) 0.0186(12) 0.0063(12) -0.0040(10)
F11 0.0457(15) 0.0254(12) 0.0820(19) 0.0300(13) 0.0243(14) 0.0115(11)
F12 0.0300(11) 0.0321(12) 0.0462(13) 0.0269(11) 0.0137(10) 0.0167(10)
C1 0.0241(18) 0.0221(18) 0.0240(18) 0.0146(16) 0.0026(14) 0.0073(15)
C2 0.0229(18) 0.0223(18) 0.0281(19) 0.0139(16) 0.0070(15) 0.0060(15)
C3 0.0258(19) 0.0191(18) 0.030(2) 0.0101(16) 0.0043(16) 0.0026(15)
C4 0.038(2) 0.031(2) 0.0209(19) 0.0106(17) 0.0082(16) 0.0081(18)
C5 0.028(2) 0.038(2) 0.030(2) 0.0226(19) 0.0100(16) 0.0018(17)
C6 0.0241(18) 0.0209(18) 0.028(2) 0.0139(16) -0.0008(15) -0.0001(15)
C7 0.0230(19) 0.025(2) 0.040(2) 0.0130(18) 0.0107(17) 0.0071(16)
C8 0.023(2) 0.027(2) 0.055(3) 0.014(2) 0.0098(19) 0.0063(17)
C9 0.029(2) 0.031(2) 0.066(3) 0.009(2) 0.006(2) 0.0016(19)
C10 0.036(3) 0.051(3) 0.059(3) 0.010(3) -0.005(2) 0.007(2)
C11 0.050(3) 0.054(3) 0.049(3) 0.022(3) 0.000(2) 0.012(2)
C12 0.038(2) 0.034(2) 0.043(3) 0.018(2) 0.007(2) 0.0076(19)
C13 0.0247(19) 0.0245(19) 0.035(2) 0.0155(17) 0.0102(16) 0.0033(16)
C14 0.053(3) 0.039(2) 0.061(3) 0.033(2) 0.035(2) 0.023(2)
C15 0.060(3) 0.047(3) 0.063(3) 0.041(3) 0.034(3) 0.021(2)
C16 0.042(2) 0.030(2) 0.055(3) 0.027(2) 0.008(2) 0.0088(19)
C17 0.026(2) 0.026(2) 0.042(2) 0.0133(19) 0.0002(18) 0.0042(16)
C18 0.0228(18) 0.0212(19) 0.033(2) 0.0095(17) 0.0043(16) 0.0014(15)
C19 0.0165(16) 0.0200(17) 0.0284(19) 0.0151(15) 0.0019(14) 0.0041(14)
C20 0.0156(16) 0.0249(18) 0.0258(18) 0.0143(16) 0.0031(14) 0.0052(14)
C21 0.0189(17) 0.028(2) 0.033(2) 0.0152(17) 0.0041(15) 0.0066(15)
C22 0.0187(17) 0.029(2) 0.043(2) 0.0230(19) 0.0035(16) 0.0078(16)
C23 0.0175(17) 0.031(2) 0.036(2) 0.0238(18) -0.0058(15) 0.0003(15)
C24 0.0222(18) 0.0272(19) 0.0268(19) 0.0164(17) 0.0037(15) 0.0035(15)
C25 0.0186(17) 0.030(2) 0.0256(19) 0.0157(16) 0.0045(14) 0.0094(15)
C26 0.0267(19) 0.036(2) 0.028(2) 0.0185(18) 0.0080(16) 0.0102(17)
C27 0.043(2) 0.038(2) 0.027(2) 0.0129(19) 0.0077(18) 0.013(2)
C28 0.052(3) 0.026(2) 0.034(2) 0.0098(19) 0.005(2) 0.009(2)
C29 0.063(3) 0.035(2) 0.045(3) 0.023(2) 0.016(2) 0.009(2)
C30 0.048(2) 0.033(2) 0.029(2) 0.0147(19) 0.0152(19) 0.0106(19)
C31 0.0210(17) 0.0265(19) 0.030(2) 0.0157(16) 0.0044(15) 0.0104(15)
C32 0.019(2) 0.069(3) 0.063(3) 0.050(3) -0.0008(19) 0.007(2)
C33 0.033(2) 0.062(3) 0.055(3) 0.046(3) 0.000(2) 0.007(2)
C34 0.029(2) 0.026(2) 0.036(2) 0.0161(18) 0.0094(17) 0.0060(16)
C35 0.0233(19) 0.037(2) 0.035(2) 0.0161(19) 0.0059(16) 0.0090(17)
C36 0.0224(18) 0.032(2) 0.0268(19) 0.0162(17) 0.0044(15) 0.0103(16)
C37 0.0194(16) 0.0181(17) 0.0206(17) 0.0096(15) 0.0046(14) 0.0040(14)
C38 0.0220(17) 0.0195(17) 0.0221(18) 0.0089(15) 0.0044(14) 0.0069(14)
C39 0.0214(18) 0.0262(19) 0.0279(19) 0.0120(16) 0.0050(15) 0.0079(15)
C40 0.0242(19) 0.0211(19) 0.034(2) 0.0078(17) 0.0051(16) -0.0015(15)
C41 0.037(2) 0.0174(18) 0.039(2) 0.0151(17) 0.0150(18) 0.0069(16)
C42 0.0243(18) 0.0266(19) 0.0265(19) 0.0156(16) 0.0108(15) 0.0106(15)
C43 0.0197(17) 0.0184(17) 0.0279(19) 0.0089(15) 0.0044(15) 0.0041(14)
C44 0.0250(19) 0.030(2) 0.033(2) 0.0156(17) 0.0079(16) 0.0101(16)
C45 0.032(2) 0.028(2) 0.050(3) 0.017(2) 0.0152(19) 0.0167(18)
C46 0.036(2) 0.028(2) 0.050(3) 0.018(2) 0.022(2) 0.0097(18)
C47 0.046(2) 0.034(2) 0.042(2) 0.025(2) 0.017(2) 0.010(2)
C48 0.030(2) 0.031(2) 0.043(2) 0.0225(19) 0.0127(18) 0.0134(17)
C49 0.0154(16) 0.0236(18) 0.0275(19) 0.0125(16) 0.0038(14) 0.0055(14)
C50 0.0214(18) 0.0237(19) 0.031(2) 0.0110(16) 0.0085(15) 0.0089(15)
C51 0.0237(18) 0.033(2) 0.027(2) 0.0108(17) 0.0050(15) 0.0095(16)
C52 0.028(2) 0.039(2) 0.031(2) 0.0208(19) 0.0070(16) 0.0101(18)
C53 0.039(2) 0.029(2) 0.036(2) 0.0197(19) 0.0068(18) 0.0086(18)
C54 0.030(2) 0.025(2) 0.029(2) 0.0109(17) 0.0049(16) 0.0061(16)
C55 0.0284(19) 0.034(2) 0.030(2) 0.0206(18) 0.0087(16) 0.0116(17)
O1 0.065(5) 0.095(6) 0.060(5) 0.051(5) 0.018(4) 0.015(4)
C58 0.080(6) 0.112(8) 0.108(8) 0.081(7) 0.031(6) 0.023(6)
C57 0.092(7) 0.077(7) 0.141(10) 0.044(7) 0.046(7) 0.036(6)
C59 0.092(7) 0.077(7) 0.141(10) 0.044(7) 0.046(7) 0.036(6)
C56 0.080(6) 0.112(8) 0.108(8) 0.081(7) 0.031(6) 0.023(6)

loop_
_atom_type_symbol
_atom_type_description
_atom_type_scat_dispersion_real
_atom_type_scat_dispersion_imag
_atom_type_scat_source
C C 0.0033 0.0016 'International Tables Vol C Tables 4.2.6.8 and 6.1.1.4'
H H 0.0000 0.0000 'International Tables Vol C Tables 4.2.6.8 and 6.1.1.4'
F F 0.0171 0.0103 'International Tables Vol C Tables 4.2.6.8 and 6.1.1.4'
P P 0.1023 0.0942 'International Tables Vol C Tables 4.2.6.8 and 6.1.1.4'
Sn Sn -0.6537 1.4246 'International Tables Vol C Tables 4.2.6.8 and 6.1.1.4'
O O 0.0106 0.0060 'International Tables Vol C Tables 4.2.6.8 and 6.1.1.4'

loop_
_geom_angle_atom_site_label_1
_geom_angle_atom_site_label_2
_geom_angle_atom_site_label_3
_geom_angle
C55 Sn1 C19 112.30(13)
C55 Sn1 C1 111.33(13)
C19 Sn1 C1 107.97(13)
C55 Sn1 C37 110.37(13)
C19 Sn1 C37 109.44(12)
C1 Sn1 C37 105.15(12)
C13 P1 C7 103.12(17)
C13 P1 C2 106.08(16)
C7 P1 C2 101.84(16)
C20 P2 C25 102.77(16)
C20 P2 C31 104.55(15)
C25 P2 C31 105.89(16)
C49 P3 C38 106.71(16)
C49 P3 C43 103.27(15)
C38 P3 C43 101.69(15)
C6 C1 C2 118.4(3)
C6 C1 Sn1 120.7(3)
C2 C1 Sn1 120.8(2)
C3 C2 C1 117.7(3)
C3 C2 P1 124.4(3)
C1 C2 P1 117.2(3)
F1 C3 C4 116.4(3)
F1 C3 C2 121.3(3)
C4 C3 C2 122.3(3)
F2 C4 C5 120.3(3)
F2 C4 C3 120.4(3)
C5 C4 C3 119.3(3)
F3 C5 C6 121.5(3)
F3 C5 C4 119.5(3)
C6 C5 C4 119.0(3)
F4 C6 C1 121.0(3)
F4 C6 C5 115.8(3)
C1 C6 C5 123.2(3)
C8 C7 C12 118.4(4)
C8 C7 P1 123.4(3)
C12 C7 P1 118.2(3)
C9 C8 C7 120.6(4)
C9 C8 H8 119.7
C7 C8 H8 119.7
C8 C9 C10 120.9(4)
C8 C9 H9 119.6
C10 C9 H9 119.6
C11 C10 C9 118.9(5)
C11 C10 H10 120.6
C9 C10 H10 120.6
C12 C11 C10 121.0(5)
C12 C11 H11 119.5
C10 C11 H11 119.5
C11 C12 C7 120.2(4)
C11 C12 H12 119.9
C7 C12 H12 119.9
C18 C13 C14 118.4(3)
C18 C13 P1 126.5(3)
C14 C13 P1 115.1(3)
C15 C14 C13 120.5(4)
C15 C14 H14 119.7
C13 C14 H14 119.7
C16 C15 C14 120.1(4)
C16 C15 H15 120.0
C14 C15 H15 120.0
C15 C16 C17 119.9(4)
C15 C16 H16 120.1
C17 C16 H16 120.1
C16 C17 C18 120.7(4)
C16 C17 H17 119.7
C18 C17 H17 119.7
C13 C18 C17 120.4(4)
C13 C18 H18 119.8
C17 C18 H18 119.8
C24 C19 C20 117.9(3)
C24 C19 Sn1 121.3(3)
C20 C19 Sn1 120.8(2)
C21 C20 C19 119.1(3)
C21 C20 P2 123.4(3)
C19 C20 P2 117.4(2)
F5 C21 C22 117.5(3)
F5 C21 C20 121.0(3)
C22 C21 C20 121.5(3)
F6 C22 C23 120.3(3)
F6 C22 C21 120.3(3)
C23 C22 C21 119.4(3)
F7 C23 C22 120.1(3)
F7 C23 C24 120.3(3)
C22 C23 C24 119.6(3)
F8 C24 C19 121.2(3)
F8 C24 C23 116.3(3)
C19 C24 C23 122.6(3)
C26 C25 C30 119.0(3)
C26 C25 P2 123.5(3)
C30 C25 P2 117.0(3)
C27 C26 C25 120.4(3)
C27 C26 H26 119.8
C25 C26 H26 119.8
C28 C27 C26 120.8(4)
C28 C27 H27 119.6
C26 C27 H27 119.6
C29 C28 C27 119.0(4)
C29 C28 H28 120.5
C27 C28 H28 120.5
C28 C29 C30 121.0(4)
C28 C29 H29 119.5
C30 C29 H29 119.5
C29 C30 C25 119.8(4)
C29 C30 H30 120.1
C25 C30 H30 120.1
C36 C31 C32 117.4(3)
C36 C31 P2 125.9(3)
C32 C31 P2 116.6(3)
C33 C32 C31 122.2(4)
C33 C32 H32 118.9
C31 C32 H32 118.9
C34 C33 C32 119.4(4)
C34 C33 H33 120.3
C32 C33 H33 120.3
C33 C34 C35 119.7(4)
C33 C34 H34 120.2
C35 C34 H34 120.2
C34 C35 C36 120.8(3)
C34 C35 H35 119.6
C36 C35 H35 119.6
C31 C36 C35 120.6(3)
C31 C36 H36 119.7
C35 C36 H36 119.7
C42 C37 C38 118.4(3)
C42 C37 Sn1 119.6(2)
C38 C37 Sn1 122.1(2)
C39 C38 C37 118.2(3)
C39 C38 P3 123.3(3)
C37 C38 P3 118.0(2)
F9 C39 C40 116.8(3)
F9 C39 C38 121.0(3)
C40 C39 C38 122.2(3)
F10 C40 C41 120.4(3)
F10 C40 C39 120.7(3)
C41 C40 C39 118.9(3)
F11 C41 C40 119.5(3)
F11 C41 C42 120.8(3)
C40 C41 C42 119.7(3)
F12 C42 C37 121.1(3)
F12 C42 C41 116.3(3)
C37 C42 C41 122.6(3)
C48 C43 C44 118.7(3)
C48 C43 P3 118.2(3)
C44 C43 P3 122.7(3)
C45 C44 C43 120.3(3)
C45 C44 H44 119.9
C43 C44 H44 119.9
C46 C45 C44 120.5(4)
C46 C45 H45 119.7
C44 C45 H45 119.7
C47 C46 C45 119.6(4)
C47 C46 H46 120.2
C45 C46 H46 120.2
C46 C47 C48 120.6(4)
C46 C47 H47 119.7
C48 C47 H47 119.7
C43 C48 C47 120.3(3)
C43 C48 H48 119.9
C47 C48 H48 119.9
C54 C49 C50 118.6(3)
C54 C49 P3 115.8(3)
C50 C49 P3 125.5(3)
C51 C50 C49 120.4(3)
C51 C50 H50 119.8
C49 C50 H50 119.8
C52 C51 C50 120.9(4)
C52 C51 H51 119.6
C50 C51 H51 119.6
C51 C52 C53 119.1(3)
C51 C52 H52 120.5
C53 C52 H52 120.5
C52 C53 C54 120.2(4)
C52 C53 H53 119.9
C54 C53 H53 119.9
C49 C54 C53 120.7(4)
C49 C54 H54 119.6
C53 C54 H54 119.6
Sn1 C55 H55A 109.5
Sn1 C55 H55B 109.5
H55A C55 H55B 109.5
Sn1 C55 H55C 109.5
H55A C55 H55C 109.5
H55B C55 H55C 109.5
C56 O1 C58 113.1(8)
O1 C58 C59 110.1(10)
O1 C58 H58A 109.6
C59 C58 H58A 109.6
O1 C58 H58B 109.6
C59 C58 H58B 109.6
H58A C58 H58B 108.2
C56 C57 H57A 109.5
C56 C57 H57B 109.5
H57A C57 H57B 109.5
C56 C57 H57C 109.5
H57A C57 H57C 109.5
H57B C57 H57C 109.5
C58 C59 H59A 109.5
C58 C59 H59B 109.5
H59A C59 H59B 109.5
C58 C59 H59C 109.5
H59A C59 H59C 109.5
H59B C59 H59C 109.5
O1 C56 C57 108.0(10)
O1 C56 H56A 110.1
C57 C56 H56A 110.1
O1 C56 H56B 110.1
C57 C56 H56B 110.1
H56A C56 H56B 108.4

loop_
_geom_bond_atom_site_label_1
_geom_bond_atom_site_label_2
_geom_bond_distance
Sn1 C55 2.124(3)
Sn1 C19 2.173(3)
Sn1 C1 2.176(3)
Sn1 C37 2.182(3)
P1 C13 1.824(4)
P1 C7 1.834(4)
P1 C2 1.837(3)
P2 C20 1.826(3)
P2 C25 1.834(4)
P2 C31 1.837(4)
P3 C49 1.830(4)
P3 C38 1.835(3)
P3 C43 1.845(3)
F1 C3 1.349(4)
F2 C4 1.349(4)
F3 C5 1.344(4)
F4 C6 1.358(4)
F5 C21 1.344(4)
F6 C22 1.342(4)
F7 C23 1.352(4)
F8 C24 1.361(4)
F9 C39 1.349(4)
F10 C40 1.343(4)
F11 C41 1.346(4)
F12 C42 1.353(4)
C1 C6 1.370(5)
C1 C2 1.417(5)
C2 C3 1.389(5)
C3 C4 1.380(5)
C4 C5 1.376(5)
C5 C6 1.371(5)
C7 C8 1.392(5)
C7 C12 1.392(5)
C8 C9 1.369(6)
C8 H8 0.9500
C9 C10 1.379(7)
C9 H9 0.9500
C10 C11 1.377(7)
C10 H10 0.9500
C11 C12 1.375(6)
C11 H11 0.9500
C12 H12 0.9500
C13 C18 1.382(5)
C13 C14 1.400(5)
C14 C15 1.389(6)
C14 H14 0.9500
C15 C16 1.371(6)
C15 H15 0.9500
C16 C17 1.374(6)
C16 H16 0.9500
C17 C18 1.387(5)
C17 H17 0.9500
C18 H18 0.9500
C19 C24 1.370(5)
C19 C20 1.410(5)
C20 C21 1.389(5)
C21 C22 1.377(5)
C22 C23 1.369(5)
C23 C24 1.381(5)
C25 C26 1.385(5)
C25 C30 1.398(5)
C26 C27 1.382(5)
C26 H26 0.9500
C27 C28 1.380(6)
C27 H27 0.9500
C28 C29 1.379(6)
C28 H28 0.9500
C29 C30 1.385(6)
C29 H29 0.9500
C30 H30 0.9500
C31 C36 1.382(5)
C31 C32 1.390(5)
C32 C33 1.387(5)
C32 H32 0.9500
C33 C34 1.364(5)
C33 H33 0.9500
C34 C35 1.381(5)
C34 H34 0.9500
C35 C36 1.388(5)
C35 H35 0.9500
C36 H36 0.9500
C37 C42 1.371(5)
C37 C38 1.411(5)
C38 C39 1.395(5)
C39 C40 1.378(5)
C40 C41 1.373(5)
C41 C42 1.379(5)
C43 C48 1.389(5)
C43 C44 1.392(5)
C44 C45 1.388(5)
C44 H44 0.9500
C45 C46 1.376(6)
C45 H45 0.9500
C46 C47 1.373(6)
C46 H46 0.9500
C47 C48 1.390(5)
C47 H47 0.9500
C48 H48 0.9500
C49 C54 1.388(5)
C49 C50 1.389(5)
C50 C51 1.386(5)
C50 H50 0.9500
C51 C52 1.381(5)
C51 H51 0.9500
C52 C53 1.385(5)
C52 H52 0.9500
C53 C54 1.393(5)
C53 H53 0.9500
C54 H54 0.9500
C55 H55A 0.9800
C55 H55B 0.9800
C55 H55C 0.9800
O1 C56 1.411(9)
O1 C58 1.411(9)
C58 C59 1.472(11)
C58 H58A 0.9900
C58 H58B 0.9900
C57 C56 1.472(11)
C57 H57A 0.9800
C57 H57B 0.9800
C57 H57C 0.9800
C59 H59A 0.9800
C59 H59B 0.9800
C59 H59C 0.9800
C56 H56A 0.9900
C56 H56B 0.9900

loop_
_geom_torsion_atom_site_label_1
_geom_torsion_atom_site_label_2
_geom_torsion_atom_site_label_3
_geom_torsion_atom_site_label_4
_geom_torsion
C6 C1 C2 C3 4.3(5)
Sn1 C1 C2 C3 -172.6(3)
C6 C1 C2 P1 -166.8(3)
Sn1 C1 C2 P1 16.4(4)
C13 P1 C2 C3 77.2(3)
C7 P1 C2 C3 -30.3(3)
C13 P1 C2 C1 -112.4(3)
C7 P1 C2 C1 140.1(3)
C1 C2 C3 F1 177.1(3)
P1 C2 C3 F1 -12.6(5)
C1 C2 C3 C4 -3.1(5)
P1 C2 C3 C4 167.2(3)
F1 C3 C4 F2 -0.1(5)
C2 C3 C4 F2 -179.9(3)
F1 C3 C4 C5 -179.8(3)
C2 C3 C4 C5 0.4(6)
F2 C4 C5 F3 1.1(6)
C3 C4 C5 F3 -179.2(3)
F2 C4 C5 C6 -178.5(3)
C3 C4 C5 C6 1.2(6)
C2 C1 C6 F4 176.3(3)
Sn1 C1 C6 F4 -6.9(5)
C2 C1 C6 C5 -2.9(5)
Sn1 C1 C6 C5 174.0(3)
F3 C5 C6 F4 1.3(5)
C4 C5 C6 F4 -179.1(3)
F3 C5 C6 C1 -179.5(3)
C4 C5 C6 C1 0.1(6)
C13 P1 C7 C8 11.1(4)
C2 P1 C7 C8 120.9(3)
C13 P1 C7 C12 -171.9(3)
C2 P1 C7 C12 -62.0(3)
C12 C7 C8 C9 1.0(6)
P1 C7 C8 C9 178.0(3)
C7 C8 C9 C10 0.0(7)
C8 C9 C10 C11 -0.7(7)
C9 C10 C11 C12 0.2(8)
C10 C11 C12 C7 0.9(7)
C8 C7 C12 C11 -1.5(6)
P1 C7 C12 C11 -178.7(3)
C7 P1 C13 C18 87.8(4)
C2 P1 C13 C18 -18.8(4)
C7 P1 C13 C14 -94.0(3)
C2 P1 C13 C14 159.3(3)
C18 C13 C14 C15 -1.2(6)
P1 C13 C14 C15 -179.4(4)
C13 C14 C15 C16 1.1(7)
C14 C15 C16 C17 -0.3(7)
C15 C16 C17 C18 -0.5(6)
C14 C13 C18 C17 0.4(6)
P1 C13 C18 C17 178.4(3)
C16 C17 C18 C13 0.5(6)
C24 C19 C20 C21 0.0(5)
Sn1 C19 C20 C21 -179.3(2)
C24 C19 C20 P2 -176.9(3)
Sn1 C19 C20 P2 3.9(4)
C25 P2 C20 C21 -42.8(3)
C31 P2 C20 C21 67.6(3)
C25 P2 C20 C19 133.8(3)
C31 P2 C20 C19 -115.7(3)
C19 C20 C21 F5 179.9(3)
P2 C20 C21 F5 -3.5(5)
C19 C20 C21 C22 0.6(5)
P2 C20 C21 C22 177.2(3)
F5 C21 C22 F6 -0.3(5)
C20 C21 C22 F6 179.1(3)
F5 C21 C22 C23 179.6(3)
C20 C21 C22 C23 -1.0(5)
F6 C22 C23 F7 0.5(5)
C21 C22 C23 F7 -179.4(3)
F6 C22 C23 C24 -179.1(3)
C21 C22 C23 C24 1.0(5)
C20 C19 C24 F8 179.5(3)
Sn1 C19 C24 F8 -1.3(4)
C20 C19 C24 C23 0.0(5)
Sn1 C19 C24 C23 179.2(3)
F7 C23 C24 F8 0.4(5)
C22 C23 C24 F8 -180.0(3)
F7 C23 C24 C19 179.8(3)
C22 C23 C24 C19 -0.5(5)
C20 P2 C25 C26 134.5(3)
C31 P2 C25 C26 25.1(3)
C20 P2 C25 C30 -54.4(3)
C31 P2 C25 C30 -163.9(3)
C30 C25 C26 C27 0.9(5)
P2 C25 C26 C27 171.8(3)
C25 C26 C27 C28 -0.6(6)
C26 C27 C28 C29 0.5(7)
C27 C28 C29 C30 -0.7(7)
C28 C29 C30 C25 1.1(7)
C26 C25 C30 C29 -1.2(6)
P2 C25 C30 C29 -172.7(3)
C20 P2 C31 C36 -9.4(4)
C25 P2 C31 C36 98.8(3)
C20 P2 C31 C32 166.1(3)
C25 P2 C31 C32 -85.7(3)
C36 C31 C32 C33 -1.8(7)
P2 C31 C32 C33 -177.7(4)
C31 C32 C33 C34 0.7(7)
C32 C33 C34 C35 0.4(7)
C33 C34 C35 C36 -0.3(6)
C32 C31 C36 C35 1.9(6)
P2 C31 C36 C35 177.4(3)
C34 C35 C36 C31 -0.9(6)
C42 C37 C38 C39 1.8(5)
Sn1 C37 C38 C39 -179.8(2)
C42 C37 C38 P3 -170.3(3)
Sn1 C37 C38 P3 8.1(4)
C49 P3 C38 C39 65.4(3)
C43 P3 C38 C39 -42.5(3)
C49 P3 C38 C37 -122.9(3)
C43 P3 C38 C37 129.2(3)
C37 C38 C39 F9 -179.9(3)
P3 C38 C39 F9 -8.3(5)
C37 C38 C39 C40 -0.6(5)
P3 C38 C39 C40 171.0(3)
F9 C39 C40 F10 -0.9(5)
C38 C39 C40 F10 179.7(3)
F9 C39 C40 C41 178.8(3)
C38 C39 C40 C41 -0.6(6)
F10 C40 C41 F11 0.8(6)
C39 C40 C41 F11 -178.9(3)
F10 C40 C41 C42 -179.7(3)
C39 C40 C41 C42 0.6(6)
C38 C37 C42 F12 176.0(3)
Sn1 C37 C42 F12 -2.4(4)
C38 C37 C42 C41 -1.8(5)
Sn1 C37 C42 C41 179.8(3)
F11 C41 C42 F12 2.2(5)
C40 C41 C42 F12 -177.3(3)
F11 C41 C42 C37 -179.9(3)
C40 C41 C42 C37 0.6(6)
C49 P3 C43 C48 -162.2(3)
C38 P3 C43 C48 -51.7(3)
C49 P3 C43 C44 24.4(3)
C38 P3 C43 C44 135.0(3)
C48 C43 C44 C45 -0.4(5)
P3 C43 C44 C45 172.9(3)
C43 C44 C45 C46 0.3(6)
C44 C45 C46 C47 -0.5(6)
C45 C46 C47 C48 0.8(6)
C44 C43 C48 C47 0.7(6)
P3 C43 C48 C47 -172.9(3)
C46 C47 C48 C43 -0.9(6)
C38 P3 C49 C54 173.6(3)
C43 P3 C49 C54 -79.7(3)
C38 P3 C49 C50 -4.9(3)
C43 P3 C49 C50 101.8(3)
C54 C49 C50 C51 1.4(5)
P3 C49 C50 C51 179.8(3)
C49 C50 C51 C52 -0.2(5)
C50 C51 C52 C53 0.0(5)
C51 C52 C53 C54 -0.9(6)
C50 C49 C54 C53 -2.3(5)
P3 C49 C54 C53 179.1(3)
C52 C53 C54 C49 2.1(6)
C56 O1 C58 C59 174.6(10)
C58 O1 C56 C57 -176.5(10)
